data_7110411
loop_
_publ_author_name
'Alder, Roger W.'
'Blake, Michael E.'
'Bortolotti, Christel'
'Bufali, Simone'
'Butts, Craig P.'
'Linehan, Emma'
'Oliva, Josep M.'
'Guy Orpen, A.'
'Quayle, Michael J.'

_publ_section_title
;
 Complexation of stable carbenes with alkali metals
;
_journal_issue 3
_journal_name_full 'Chemical Communications'
_journal_page_first 241
_journal_paper_doi 10.1039/a808951e
_journal_year 1999
_chemical_formula_sum 'C10 H21 B F4 N2'
_chemical_formula_weight 256.10
_chemical_name_systematic ?
_space_group_IT_number 19
_symmetry_cell_setting orthorhombic
_symmetry_space_group_name_Hall 'P 2ac 2ab'
_symmetry_space_group_name_H-M 'P 21 21 21'
_atom_sites_solution_hydrogens geom
_atom_sites_solution_primary direct
_atom_sites_solution_secondary difmap
_audit_creation_method shelxl
_cell_angle_alpha 90.00
_cell_angle_beta 90.00
_cell_angle_gamma 90.00
_cell_formula_units_Z 4
_cell_length_a 8.434(10)
_cell_length_b 10.467(3)
_cell_length_c 15.389(4)
_cell_measurement_reflns_used 159
_cell_measurement_temperature 173(2)
_cell_measurement_theta_max 27.5
_cell_measurement_theta_min 1.75
_cell_volume 1358.5(17)
_computing_cell_refinement 'SMART (Siemens, 1995b)'
_computing_data_collection 'SMART (Siemens, 1995b)'
_computing_data_reduction 'SMART (Siemens, 1995b)'
_computing_molecular_graphics 'SHELXTL (Siemens, 1995a)'
_computing_publication_material 'SHELXTL (Siemens, 1995a)'
_computing_structure_refinement 'SHELXTL (Siemens, 1995a)'
_computing_structure_solution 'SHELXTL (Siemens, 1995a)'
_diffrn_ambient_temperature 173(2)
_diffrn_measurement_device 'Siemens SMART Area Detector'
_diffrn_measurement_method '\w rotation with narrow frames'
_diffrn_radiation_monochromator graphite
_diffrn_radiation_source 'fine-focus sealed tube'
_diffrn_radiation_type mok\a
_diffrn_radiation_wavelength 0.71073
_diffrn_reflns_av_R_equivalents 0.0307
_diffrn_reflns_av_sigmaI/netI 0.0419
_diffrn_reflns_limit_h_max 10
_diffrn_reflns_limit_h_min -8
_diffrn_reflns_limit_k_max 13
_diffrn_reflns_limit_k_min -13
_diffrn_reflns_limit_l_max 19
_diffrn_reflns_limit_l_min -19
_diffrn_reflns_number 8599
_diffrn_reflns_theta_max 27.53
_diffrn_reflns_theta_min 2.35
_exptl_absorpt_coefficient_mu 0.112
_exptl_absorpt_correction_T_max 1.000000
_exptl_absorpt_correction_T_min 0.835895
_exptl_absorpt_correction_type 'SADABS (Sheldrick, 1996)'
_exptl_crystal_colour Colourless
_exptl_crystal_density_diffrn 1.252
_exptl_crystal_description 'Irregular Block'
_exptl_crystal_F_000 544
_exptl_crystal_size_max .4
_exptl_crystal_size_mid .4
_exptl_crystal_size_min .2
_refine_diff_density_max 0.157
_refine_diff_density_min -0.213
_refine_diff_density_rms 0.032
_refine_ls_abs_structure_details 'flack h d (1983), acta cryst. a39, 876-881'
_refine_ls_abs_structure_Flack 1.36(124)
_refine_ls_extinction_coef 0.0089(21)
_refine_ls_extinction_expression fc^*^=kfc[1+0.001xfc^2^\l^3^/sin(2\q)]^-1/4^
_refine_ls_extinction_method shelxl
_refine_ls_goodness_of_fit_all 0.977
_refine_ls_goodness_of_fit_obs 1.046
_refine_ls_matrix_type full
_refine_ls_number_parameters 199
_refine_ls_number_reflns 3095
_refine_ls_number_restraints 94
_refine_ls_restrained_S_all 1.452
_refine_ls_restrained_S_obs 1.658
_refine_ls_R_factor_all 0.0664
_refine_ls_R_factor_obs 0.0394
_refine_ls_shift/esd_max -0.032
_refine_ls_shift/esd_mean 0.005
_refine_ls_structure_factor_coef Fsqd
_refine_ls_weighting_details 'w=1/[\s^2^(fo^2^)+(0.0472p)^2^+0.0000p] where p=(fo^2^+2fc^2^)/3'
_refine_ls_weighting_scheme calc
_refine_ls_wR_factor_all 0.0958
_refine_ls_wR_factor_obs 0.0850
_reflns_number_observed 2184
_reflns_number_total 3095
_reflns_observed_criterion >2sigma(i)
_cod_data_source_file 808951esup1.cif
_cod_data_source_block jim3
_cod_depositor_comments
;
The following automatic conversions were performed:

'_symmetry_cell_setting' value 'Orthorhombic' changed to
'orthorhombic' according to
/home/saulius/struct/CIF-dictionaries/cif_core.dic dictionary named
'cif_core.dic' version 2.4.2 from
2011-04-26.

'_refine_ls_structure_factor_coef' value 'fsqd' changed
to 'Fsqd' according to
/home/saulius/struct/CIF-dictionaries/cif_core.dic dictionary named
'cif_core.dic' version 2.4.2 from
2011-04-26.

'_atom_site_thermal_displace_type' value 'uani' changed
to 'Uani' according to
/home/saulius/struct/CIF-dictionaries/cif_core.dic dictionary named
'cif_core.dic' version 2.4.2 from 2011-04-26 (22 times).

'_atom_site_thermal_displace_type' value 'uiso' changed to
'Uiso' according to
/home/saulius/struct/CIF-dictionaries/cif_core.dic dictionary named
'cif_core.dic' version 2.4.2 from 2011-04-26 (21 time).

'_atom_site_refinement_flags' value 'r' changed to 'R'
according to /home/saulius/struct/CIF-dictionaries/cif_core.dic
dictionary named 'cif_core.dic' version 2.4.2 from 2011-04-26
(20 times).

Automatic conversion script
Id: cif_fix_values 1891 2012-01-12 08:04:46Z andrius 

The following automatic conversions were performed:

'_atom_site_refinement_flags' value 'pd' changed to 'PD' according to
the built-in table from CIF Core dictionary named 'cif_core.dic'
version 2.4.1 from 2010-06-29 (10 times).

Automatic conversion script
Id: cif_fix_values 3143 2015-03-26 13:38:13Z robertas 

The following automatic conversions were performed:

'_refine_ls_weighting_scheme' value 'calc
w=1/[\s^2^(fo^2^)+(0.0472p)^2^+0.0000p] where p=(fo^2^+2fc^2^)/3' was
changed to 'calc'. New tag '_refine_ls_weighting_details' was
created. The value of the new tag was set to
'w=1/[\s^2^(fo^2^)+(0.0472p)^2^+0.0000p] where p=(fo^2^+2fc^2^)/3'.

Automatic conversion script
Id: cif_fix_values 3143 2015-03-26 13:38:13Z robertas 
;
_cod_original_cell_volume 1358.57(5)
_cod_original_formula_sum 'c10 h21 b f4 n2'
_cod_database_code 7110411

loop_
_symmetry_equiv_pos_as_xyz
'x, y, z'
'-x+1/2, -y, z+1/2'
'-x, y+1/2, -z+1/2'
'x+1/2, -y+1/2, -z'

loop_
_atom_site_aniso_label
_atom_site_aniso_U_11
_atom_site_aniso_U_22
_atom_site_aniso_U_33
_atom_site_aniso_U_23
_atom_site_aniso_U_13
_atom_site_aniso_U_12
n1 0.0350(12) 0.0225(9) 0.0307(10) -0.0009(8) 0.0029(10) 0.0003(9)
n2 0.0344(11) 0.0243(10) 0.0298(10) -0.0001(8) -0.0014(10) 0.0000(9)
c1 0.0297(12) 0.0270(11) 0.0283(11) -0.0011(10) -0.0015(10) -0.0005(11)
c2 0.042(2) 0.0330(14) 0.0334(13) -0.0047(11) 0.0042(12) -0.0006(11)
c3 0.048(2) 0.0391(14) 0.0290(12) -0.0025(10) 0.0022(13) -0.0016(14)
c4 0.0383(15) 0.0337(13) 0.0322(12) 0.0045(11) 0.0026(11) -0.0018(12)
c5 0.051(2) 0.0236(11) 0.0338(12) 0.0012(9) 0.0041(13) -0.0037(12)
c6 0.051(2) 0.035(2) 0.054(2) 0.0008(13) 0.008(2) -0.0089(13)
c7 0.059(2) 0.034(2) 0.057(2) 0.0093(14) -0.010(2) 0.0039(14)
c8 0.053(2) 0.0231(12) 0.0361(12) -0.0031(10) -0.0031(13) 0.0028(11)
c9 0.047(2) 0.036(2) 0.057(2) -0.0007(13) -0.0023(15) 0.0088(13)
c10 0.059(2) 0.036(2) 0.077(2) -0.0101(15) -0.026(2) -0.0024(14)
b1 0.043(2) 0.047(2) 0.043(2) -0.0040(15) 0.002(2) 0.003(2)
f1 0.221(12) 0.069(4) 0.051(3) 0.000(3) 0.056(5) -0.006(6)
f2 0.083(4) 0.036(3) 0.088(4) -0.020(3) 0.008(3) 0.003(3)
f3 0.030(3) 0.072(3) 0.046(3) -0.003(2) -0.003(2) -0.005(2)
f4 0.159(10) 0.185(10) 0.073(4) -0.049(6) -0.022(5) 0.122(8)
b1' 0.043(2) 0.047(2) 0.043(2) -0.0040(15) 0.002(2) 0.003(2)
f1' 0.105(6) 0.130(7) 0.076(5) 0.065(5) 0.050(4) 0.058(5)
f2' 0.145(9) 0.181(11) 0.118(7) 0.086(7) -0.061(6) -0.127(9)
f3' 0.069(6) 0.142(9) 0.315(18) 0.066(11) -0.090(9) -0.044(6)
f4' 0.037(3) 0.100(5) 0.038(3) -0.013(3) -0.005(2) 0.025(2)

loop_
_atom_site_label
_atom_site_type_symbol
_atom_site_fract_x
_atom_site_fract_y
_atom_site_fract_z
_atom_site_U_iso_or_equiv
_atom_site_thermal_displace_type
_atom_site_occupancy
_atom_site_calc_flag
_atom_site_refinement_flags
_atom_site_disorder_group
n1 N 0.2505(3) 0.5896(2) 0.36727(11) 0.0294(5) Uani 1 d . .
n2 N 0.2456(2) 0.8111(2) 0.35599(11) 0.0295(4) Uani 1 d . .
c1 C 0.2207(3) 0.7040(2) 0.39788(15) 0.0283(5) Uani 1 d . .
h1 H 0.1767(33) 0.7068(27) 0.4585(19) 0.050 Uiso 1 d . .
c2 C 0.3138(3) 0.5725(2) 0.2790(2) 0.0361(6) Uani 1 d . .
h2a H 0.2712(3) 0.4929(2) 0.2533(2) 0.043 Uiso 1 calc R .
h2b H 0.4308(3) 0.5654(2) 0.2813(2) 0.043 Uiso 1 calc R .
c3 C 0.2666(3) 0.6861(2) 0.2237(2) 0.0388(6) Uani 1 d . .
h3a H 0.1506(3) 0.6848(2) 0.2138(2) 0.047 Uiso 1 calc R .
h3b H 0.3198(3) 0.6806(2) 0.1665(2) 0.047 Uiso 1 calc R .
c4 C 0.3130(3) 0.8103(2) 0.2684(2) 0.0347(6) Uani 1 d . .
h4a H 0.4299(3) 0.8171(2) 0.2717(2) 0.042 Uiso 1 calc R .
h4b H 0.2723(3) 0.8840(2) 0.2349(2) 0.042 Uiso 1 calc R .
c5 C 0.2243(3) 0.4763(2) 0.4232(2) 0.0360(6) Uani 1 d . .
h5 H 0.2016(3) 0.5077(2) 0.4833(2) 0.043 Uiso 1 calc R .
c6 C 0.0808(3) 0.4011(3) 0.3928(2) 0.0465(7) Uani 1 d . .
h6a H 0.0597(14) 0.3313(11) 0.4337(7) 0.070 Uiso 1 calc R .
h6b H 0.1016(9) 0.3656(15) 0.3350(6) 0.070 Uiso 1 calc R .
h6c H -0.0117(6) 0.4577(5) 0.3901(12) 0.070 Uiso 1 calc R .
c7 C 0.3725(4) 0.3948(3) 0.4274(2) 0.0500(8) Uani 1 d . .
h7a H 0.3874(13) 0.3508(14) 0.3717(5) 0.075 Uiso 1 calc R .
h7b H 0.3614(10) 0.3315(12) 0.4739(8) 0.075 Uiso 1 calc R .
h7c H 0.4645(5) 0.4492(4) 0.4392(12) 0.075 Uiso 1 calc R .
c8 C 0.2085(3) 0.9346(2) 0.3987(2) 0.0372(6) Uani 1 d . .
h8 H 0.1782(3) 0.9162(2) 0.4602(2) 0.045 Uiso 1 calc R .
c9 C 0.0690(3) 0.9997(3) 0.3553(2) 0.0464(7) Uani 1 d . .
h9a H 0.0413(15) 1.0771(10) 0.3878(7) 0.070 Uiso 1 calc R .
h9b H -0.0219(7) 0.9414(7) 0.3546(11) 0.070 Uiso 1 calc R .
h9c H 0.0975(8) 1.0227(16) 0.2956(5) 0.070 Uiso 1 calc R .
c10 C 0.3542(4) 1.0187(3) 0.4001(2) 0.0572(9) Uani 1 d . .
h10a H 0.3366(10) 1.0906(12) 0.4397(11) 0.086 Uiso 1 calc R .
h10b H 0.3749(15) 1.0512(17) 0.3415(3) 0.086 Uiso 1 calc R .
h10c H 0.4455(6) 0.9688(6) 0.4201(14) 0.086 Uiso 1 calc R .
b1 B -0.2609(4) 0.7027(3) 0.3607(2) 0.0444(7) Uani 0.53(2) d PD 1
f1 F -0.2171(19) 0.7396(8) 0.2785(5) 0.114(4) Uani 0.53(2) d PD 1
f2 F -0.2880(10) 0.5746(5) 0.3557(5) 0.069(2) Uani 0.53(2) d PD 1
f3 F -0.1268(7) 0.7118(7) 0.4189(3) 0.050(2) Uani 0.53(2) d PD 1
f4 F -0.3370(18) 0.8012(14) 0.3912(6) 0.139(5) Uani 0.53(2) d PD 1
b1' B -0.2609(4) 0.7027(3) 0.3607(2) 0.0444(7) Uani 0.47(2) d PD 2
f1' F -0.2799(14) 0.7457(12) 0.2802(6) 0.104(4) Uani 0.47(2) d PD 2
f2' F -0.3167(16) 0.5871(11) 0.3679(8) 0.148(6) Uani 0.47(2) d PD 2
f3' F -0.1219(13) 0.7136(13) 0.3874(15) 0.175(6) Uani 0.47(2) d PD 2
f4' F -0.3976(7) 0.7454(8) 0.4078(5) 0.058(2) Uani 0.47(2) d PD 2

loop_
_atom_type_symbol
_atom_type_description
_atom_type_scat_dispersion_real
_atom_type_scat_dispersion_imag
_atom_type_scat_source
C C 0.0033 0.0016 'international tables vol c tables 4.2.6.8 and 6.1.1.4'
H H 0.0000 0.0000 'international tables vol c tables 4.2.6.8 and 6.1.1.4'
B B 0.0013 0.0007 'international tables vol c tables 4.2.6.8 and 6.1.1.4'
N N 0.0061 0.0033 'international tables vol c tables 4.2.6.8 and 6.1.1.4'
F F 0.0171 0.0103 'international tables vol c tables 4.2.6.8 and 6.1.1.4'

loop_
_geom_angle_atom_site_label_1
_geom_angle_atom_site_label_2
_geom_angle_atom_site_label_3
_geom_angle
c1 n1 c2 120.8(2)
c1 n1 c5 119.6(2)
c2 n1 c5 119.5(2)
c1 n2 c4 120.7(2)
c1 n2 c8 119.6(2)
c4 n2 c8 119.7(2)
n2 c1 n1 125.1(2)
n1 c2 c3 109.1(2)
c2 c3 c4 110.4(2)
n2 c4 c3 108.8(2)
n1 c5 c7 110.7(2)
n1 c5 c6 110.8(2)
c7 c5 c6 112.2(2)
n2 c8 c10 110.0(2)
n2 c8 c9 111.2(2)
c10 c8 c9 112.1(2)
f4 b1 f2 135.8(10)
f4 b1 f1 104.0(6)
f2 b1 f1 105.7(5)
f4 b1 f3 96.3(6)
f2 b1 f3 103.4(5)
f1 b1 f3 110.0(7)
f3' b1' f2' 113.4(9)
f3' b1' f1' 112.9(10)
f2' b1' f1' 110.5(8)
f3' b1' f4' 124.1(11)
f2' b1' f4' 87.5(9)
f1' b1' f4' 105.6(5)

loop_
_geom_bond_atom_site_label_1
_geom_bond_atom_site_label_2
_geom_bond_distance
n1 c1 1.311(3)
n1 c2 1.470(3)
n1 c5 1.481(3)
n2 c1 1.310(3)
n2 c4 1.462(3)
n2 c8 1.483(3)
c2 c3 1.516(3)
c3 c4 1.522(3)
c5 c7 1.515(4)
c5 c6 1.518(4)
c8 c10 1.512(4)
c8 c9 1.514(4)
b1 f4 1.303(8)
b1 f2 1.362(7)
b1 f1 1.374(9)
b1 f3 1.445(7)
b1' f3' 1.248(10)
b1' f2' 1.303(10)
b1' f1' 1.328(10)
b1' f4' 1.433(7)

loop_
_geom_torsion_atom_site_label_1
_geom_torsion_atom_site_label_2
_geom_torsion_atom_site_label_3
_geom_torsion_atom_site_label_4
_geom_torsion
h1 c1 n1 c2 179.4(18)
h1 c1 n2 c4 178.6(19)
c2 n1 c1 n2 -1.2(4)
n1 c1 n2 c4 -0.7(4)
